data_7238805
loop_
_publ_author_name
'Wang, XiuLi'
'Xu, Chuang'
'Lin, HongYan'
'Liu, GuoCheng'
'Luan, Jian'
'Chang, ZhiHan'

_publ_section_title
;
 Two novel octamolybdate-based frameworks decorated by flexible
 bis-pyridyl-bis-amide ligands with different spacer lengths
;
_journal_issue 11
_journal_name_full 'RSC Advances'
_journal_page_first 3592
_journal_paper_doi 10.1039/c2ra22855f
_journal_volume 3
_journal_year 2013
_chemical_formula_sum 'C14 H20 Cu Mo4 N4 O18'
_chemical_formula_weight 979.64
_space_group_IT_number 2
_space_group_name_Hall '-P 1'
_space_group_name_H-M_alt 'P -1'
_symmetry_cell_setting triclinic
_symmetry_space_group_name_H-M 'P -1'
_atom_sites_solution_hydrogens geom
_atom_sites_solution_primary direct
_atom_sites_solution_secondary difmap
_audit_creation_method SHELXL-97
_cell_angle_alpha 96.6670(10)
_cell_angle_beta 94.7390(10)
_cell_angle_gamma 101.7440(10)
_cell_formula_units_Z 2
_cell_length_a 8.6427(6)
_cell_length_b 12.3466(9)
_cell_length_c 12.8266(10)
_cell_measurement_temperature 293(2)
_cell_volume 1323.02(17)
_computing_structure_refinement 'SHELXS-97 (Sheldrick, 2008)'
_computing_structure_solution 'SHELXS-97 (Sheldrick, 2008)'
_diffrn_ambient_temperature 293(2)
_diffrn_measured_fraction_theta_full 0.993
_diffrn_measured_fraction_theta_max 0.993
_diffrn_radiation_monochromator graphite
_diffrn_radiation_source 'fine-focus sealed tube'
_diffrn_radiation_type MoK\a
_diffrn_radiation_wavelength 0.71073
_diffrn_reflns_av_R_equivalents 0.0107
_diffrn_reflns_av_sigmaI/netI 0.0199
_diffrn_reflns_limit_h_max 10
_diffrn_reflns_limit_h_min -10
_diffrn_reflns_limit_k_max 14
_diffrn_reflns_limit_k_min -12
_diffrn_reflns_limit_l_max 15
_diffrn_reflns_limit_l_min -12
_diffrn_reflns_number 6946
_diffrn_reflns_theta_full 25.00
_diffrn_reflns_theta_max 25.00
_diffrn_reflns_theta_min 1.70
_exptl_absorpt_coefficient_mu 2.724
_exptl_absorpt_correction_T_max 0.7017
_exptl_absorpt_correction_T_min 0.6399
_exptl_absorpt_correction_type multi-scan
_exptl_absorpt_process_details 'SADABS (Sheldrick, 1996)'
_exptl_crystal_colour blue
_exptl_crystal_density_diffrn 2.459
_exptl_crystal_density_method 'not measured'
_exptl_crystal_description block
_exptl_crystal_F_000 946
_exptl_crystal_size_max 0.18
_exptl_crystal_size_mid 0.16
_exptl_crystal_size_min 0.14
_refine_diff_density_max 0.587
_refine_diff_density_min -0.534
_refine_diff_density_rms 0.083
_refine_ls_extinction_method none
_refine_ls_goodness_of_fit_ref 1.027
_refine_ls_hydrogen_treatment constr
_refine_ls_matrix_type full
_refine_ls_number_parameters 383
_refine_ls_number_reflns 4642
_refine_ls_number_restraints 0
_refine_ls_restrained_S_all 1.027
_refine_ls_R_factor_all 0.0255
_refine_ls_R_factor_gt 0.0214
_refine_ls_shift/su_max 0.002
_refine_ls_shift/su_mean 0.000
_refine_ls_structure_factor_coef Fsqd
_refine_ls_weighting_details 'calc w=1/[\s^2^(Fo^2^)+(0.0292P)^2^+1.3885P] where P=(Fo^2^+2Fc^2^)/3'
_refine_ls_weighting_scheme calc
_refine_ls_wR_factor_gt 0.0550
_refine_ls_wR_factor_ref 0.0568
_reflns_number_gt 4154
_reflns_number_total 4642
_reflns_threshold_expression >2sigma(I)
_cod_data_source_file c2ra22855f.txt
_cod_data_source_block 1
_cod_depositor_comments
;
The following automatic conversions were performed:

data item '_symmetry_cell_setting' value 'Triclinic' was changed to
'triclinic' in accordance with the
/home/saulius/struct/COD-crude-data/automatic-downloads/DataCite-retrospective/RSC/depositions/lib/dictionaries/cif_core.dic
dictionary named 'cif_core.dic' version 2.4.2 last updated on
2011-04-26.

Automatic conversion script
Id: cif_fix_values 6909 2019-04-08 15:41:33Z antanas 
;
_cod_database_code 7238805

loop_
_symmetry_equiv_pos_as_xyz
'x, y, z'
'-x, -y, -z'

loop_
_atom_site_label
_atom_site_type_symbol
_atom_site_fract_x
_atom_site_fract_y
_atom_site_fract_z
_atom_site_U_iso_or_equiv
_atom_site_adp_type
_atom_site_occupancy
_atom_site_symmetry_multiplicity
_atom_site_calc_flag
_atom_site_refinement_flags
_atom_site_disorder_assembly
_atom_site_disorder_group
Cu1 Cu 0.0000 0.5000 -1.0000 0.03629(15) Uani 1 2 d S . .
Cu2 Cu 0.0000 0.0000 -0.5000 0.02805(13) Uani 1 2 d S . .
Mo1 Mo 0.19575(3) -0.02000(2) -1.025322(19) 0.02037(7) Uani 1 1 d . . .
Mo2 Mo -0.06030(3) 0.09884(2) -1.18494(2) 0.02239(8) Uani 1 1 d . . .
Mo3 Mo 0.26004(3) 0.26248(2) -1.05089(2) 0.02801(8) Uani 1 1 d . . .
Mo4 Mo 0.10766(3) 0.17996(2) -0.837260(19) 0.02177(8) Uani 1 1 d . . .
O1 O 0.0292(2) 0.11256(17) -1.00996(15) 0.0218(4) Uani 1 1 d . . .
O2 O 0.0677(2) -0.04917(16) -1.16306(15) 0.0214(4) Uani 1 1 d . . .
O3 O 0.2082(2) 0.02008(17) -0.87310(15) 0.0229(4) Uani 1 1 d . . .
O4 O 0.3294(2) 0.09701(18) -1.05228(17) 0.0281(5) Uani 1 1 d . . .
O5 O 0.1508(3) 0.18412(18) -1.18227(16) 0.0272(5) Uani 1 1 d . . .
O6 O 0.2859(3) 0.25048(18) -0.90269(16) 0.0279(5) Uani 1 1 d . . .
O7 O 0.2927(3) -0.12554(19) -1.03572(18) 0.0318(5) Uani 1 1 d . . .
O8 O -0.1658(3) 0.20021(19) -1.16781(19) 0.0352(5) Uani 1 1 d . . .
O9 O -0.0943(3) 0.04919(19) -1.31638(17) 0.0320(5) Uani 1 1 d . . .
O10 O 0.1559(3) 0.3672(2) -1.04011(19) 0.0445(7) Uani 1 1 d . . .
O11 O 0.4412(3) 0.3247(2) -1.0787(2) 0.0513(7) Uani 1 1 d . . .
O12 O 0.2001(3) 0.19504(19) -0.71270(17) 0.0321(5) Uani 1 1 d . . .
O13 O -0.0058(3) 0.27789(18) -0.83316(18) 0.0323(5) Uani 1 1 d . . .
O14 O 0.5559(4) 0.5486(3) -0.6134(2) 0.0772(11) Uani 1 1 d . . .
O15 O 0.7401(3) 0.2306(2) -0.5246(2) 0.0409(6) Uani 1 1 d . . .
N1 N 0.0999(4) 0.5240(2) -0.8491(2) 0.0387(7) Uani 1 1 d . . .
N2 N 0.5116(4) 0.4077(3) -0.7495(3) 0.0481(8) Uani 1 1 d . . .
H2B H 0.4468 0.3729 -0.8030 0.058 Uiso 1 1 calc R . .
N3 N 0.5339(3) 0.2065(3) -0.6485(2) 0.0421(8) Uani 1 1 d . . .
H3B H 0.4323 0.1872 -0.6632 0.051 Uiso 1 1 calc R . .
N4 N 0.2324(3) 0.0484(2) -0.4454(2) 0.0260(6) Uani 1 1 d . . .
C1 C 0.0180(5) 0.5557(3) -0.7705(3) 0.0465(10) Uani 1 1 d . . .
H1A H -0.0821 0.5699 -0.7869 0.056 Uiso 1 1 calc R . .
C2 C 0.0792(6) 0.5675(4) -0.6660(3) 0.0595(12) Uani 1 1 d . . .
H2A H 0.0204 0.5895 -0.6129 0.071 Uiso 1 1 calc R . .
C3 C 0.2255(6) 0.5471(4) -0.6405(3) 0.0569(12) Uani 1 1 d . . .
H3A H 0.2676 0.5549 -0.5702 0.068 Uiso 1 1 calc R . .
C4 C 0.3101(5) 0.5146(3) -0.7203(3) 0.0447(10) Uani 1 1 d . . .
C5 C 0.2443(5) 0.5057(3) -0.8237(3) 0.0391(9) Uani 1 1 d . . .
H5A H 0.3030 0.4862 -0.8778 0.047 Uiso 1 1 calc R . .
C6 C 0.4714(5) 0.4919(4) -0.6912(3) 0.0509(11) Uani 1 1 d . . .
C7 C 0.6593(5) 0.3714(4) -0.7275(3) 0.0567(12) Uani 1 1 d . . .
H7A H 0.7104 0.4073 -0.6585 0.068 Uiso 1 1 calc R . .
H7B H 0.7304 0.3940 -0.7795 0.068 Uiso 1 1 calc R . .
C8 C 0.6305(5) 0.2464(4) -0.7302(3) 0.0524(11) Uani 1 1 d . . .
H8A H 0.5775 0.2107 -0.7989 0.063 Uiso 1 1 calc R . .
H8B H 0.7320 0.2247 -0.7210 0.063 Uiso 1 1 calc R . .
C9 C 0.5969(4) 0.1992(3) -0.5529(3) 0.0297(7) Uani 1 1 d . . .
C10 C 0.4877(4) 0.1474(3) -0.4785(3) 0.0265(7) Uani 1 1 d . . .
C11 C 0.3298(4) 0.0994(3) -0.5094(2) 0.0261(7) Uani 1 1 d . . .
H11A H 0.2887 0.1026 -0.5780 0.031 Uiso 1 1 calc R . .
C12 C 0.2931(4) 0.0429(3) -0.3471(3) 0.0319(8) Uani 1 1 d . . .
H12A H 0.2272 0.0063 -0.3025 0.038 Uiso 1 1 calc R . .
C13 C 0.4489(4) 0.0892(3) -0.3096(3) 0.0394(9) Uani 1 1 d . . .
H13A H 0.4871 0.0849 -0.2405 0.047 Uiso 1 1 calc R . .
C14 C 0.5479(4) 0.1421(3) -0.3758(3) 0.0358(8) Uani 1 1 d . . .
H14A H 0.6538 0.1739 -0.3520 0.043 Uiso 1 1 calc R . .
O1W O -0.1735(3) 0.3755(2) -0.9700(2) 0.0484(7) Uani 1 1 d . . .
H1WA H -0.1401 0.3270 -0.9378 0.058 Uiso 1 1 d R . .
H1WB H -0.2072 0.3298 -1.0260 0.058 Uiso 1 1 d R . .
O2W O 0.0010(3) 0.15180(19) -0.5226(2) 0.0382(6) Uani 1 1 d . . .
H2WA H -0.0889 0.1696 -0.5209 0.046 Uiso 1 1 d R . .
H2WB H 0.0720 0.2057 -0.4898 0.046 Uiso 1 1 d R . .
O3W O -0.1891(4) 0.7065(3) -0.6300(3) 0.0538(12) Uani 0.768(6) 1 d P A 1
O3W' O -0.2009(12) 0.6599(8) -0.4814(8) 0.038(3) Uani 0.232(6) 1 d P A 2

loop_
_atom_site_aniso_label
_atom_site_aniso_U_11
_atom_site_aniso_U_22
_atom_site_aniso_U_33
_atom_site_aniso_U_23
_atom_site_aniso_U_13
_atom_site_aniso_U_12
Cu1 0.0592(4) 0.0234(3) 0.0242(3) 0.0044(2) 0.0067(3) 0.0025(3)
Cu2 0.0173(3) 0.0308(3) 0.0362(3) 0.0110(2) 0.0004(2) 0.0028(2)
Mo1 0.02005(14) 0.02321(15) 0.01691(13) 0.00097(10) 0.00282(10) 0.00317(11)
Mo2 0.02800(15) 0.02161(14) 0.01661(14) 0.00325(10) 0.00145(11) 0.00317(11)
Mo3 0.03750(17) 0.02215(15) 0.02005(15) 0.00145(11) 0.00440(12) -0.00329(12)
Mo4 0.02671(15) 0.01997(14) 0.01577(13) 0.00040(10) 0.00138(10) -0.00010(11)
O1 0.0239(11) 0.0216(10) 0.0177(10) 0.0008(8) 0.0020(8) 0.0008(9)
O2 0.0250(11) 0.0212(11) 0.0160(10) 0.0011(8) 0.0044(8) 0.0005(9)
O3 0.0237(11) 0.0251(11) 0.0169(10) 0.0009(9) 0.0001(8) 0.0003(9)
O4 0.0256(11) 0.0308(12) 0.0250(11) 0.0017(9) 0.0052(9) -0.0007(10)
O5 0.0325(12) 0.0261(12) 0.0205(11) 0.0029(9) 0.0070(9) -0.0011(9)
O6 0.0303(12) 0.0263(12) 0.0209(11) 0.0006(9) 0.0018(9) -0.0061(9)
O7 0.0307(12) 0.0351(13) 0.0314(13) 0.0018(10) 0.0056(10) 0.0119(10)
O8 0.0413(14) 0.0316(13) 0.0357(13) 0.0087(11) 0.0057(11) 0.0117(11)
O9 0.0384(13) 0.0338(13) 0.0195(11) 0.0022(10) -0.0009(10) 0.0004(10)
O10 0.0739(19) 0.0286(13) 0.0302(13) 0.0019(11) 0.0027(13) 0.0115(13)
O11 0.0525(17) 0.0470(16) 0.0446(16) 0.0076(13) 0.0120(13) -0.0156(13)
O12 0.0354(13) 0.0369(13) 0.0197(11) 0.0015(10) -0.0005(10) 0.0005(11)
O13 0.0411(13) 0.0244(12) 0.0307(12) 0.0025(10) 0.0057(10) 0.0055(10)
O14 0.071(2) 0.085(3) 0.049(2) -0.0166(18) -0.0148(17) -0.0224(19)
O15 0.0189(12) 0.0466(15) 0.0553(16) 0.0038(13) 0.0039(11) 0.0043(11)
N1 0.064(2) 0.0200(14) 0.0276(15) 0.0026(12) 0.0087(15) -0.0011(14)
N2 0.048(2) 0.049(2) 0.0345(18) 0.0027(15) -0.0067(15) -0.0124(16)
N3 0.0217(15) 0.066(2) 0.0374(17) 0.0142(16) 0.0067(13) 0.0004(14)
N4 0.0215(13) 0.0299(14) 0.0272(14) 0.0058(11) 0.0035(11) 0.0058(11)
C1 0.071(3) 0.033(2) 0.035(2) 0.0046(16) 0.012(2) 0.0072(19)
C2 0.095(4) 0.053(3) 0.028(2) -0.0033(19) 0.019(2) 0.012(3)
C3 0.082(3) 0.050(3) 0.029(2) -0.0046(18) 0.000(2) 0.000(2)
C4 0.064(3) 0.0264(19) 0.031(2) -0.0036(15) 0.0015(18) -0.0138(18)
C5 0.058(3) 0.0228(18) 0.0296(19) -0.0010(14) 0.0056(17) -0.0045(17)
C6 0.052(3) 0.054(3) 0.032(2) 0.0057(19) -0.0010(18) -0.020(2)
C7 0.038(2) 0.078(3) 0.045(2) 0.014(2) 0.0075(19) -0.015(2)
C8 0.033(2) 0.082(3) 0.039(2) 0.011(2) 0.0137(17) 0.002(2)
C9 0.0212(17) 0.0277(17) 0.041(2) 0.0018(15) 0.0055(14) 0.0075(14)
C10 0.0220(16) 0.0287(17) 0.0294(17) 0.0029(14) 0.0011(13) 0.0084(13)
C11 0.0205(15) 0.0320(18) 0.0246(16) 0.0044(14) -0.0026(12) 0.0048(13)
C12 0.0307(18) 0.039(2) 0.0295(18) 0.0091(15) 0.0061(14) 0.0112(15)
C13 0.038(2) 0.056(2) 0.0256(18) 0.0092(17) -0.0030(15) 0.0136(18)
C14 0.0246(17) 0.042(2) 0.037(2) 0.0006(16) -0.0067(15) 0.0058(15)
O1W 0.0719(19) 0.0293(14) 0.0393(15) 0.0105(12) -0.0003(13) -0.0010(13)
O2W 0.0237(12) 0.0333(13) 0.0580(17) 0.0114(12) 0.0026(11) 0.0054(10)
O3W 0.054(2) 0.051(2) 0.050(2) 0.0031(18) 0.0008(18) 0.0008(18)
O3W' 0.030(6) 0.031(6) 0.042(7) -0.009(5) -0.005(5) -0.011(4)

loop_
_atom_type_symbol
_atom_type_description
_atom_type_scat_dispersion_real
_atom_type_scat_dispersion_imag
_atom_type_scat_source
C C 0.0033 0.0016 'International Tables Vol C Tables 4.2.6.8 and 6.1.1.4'
H H 0.0000 0.0000 'International Tables Vol C Tables 4.2.6.8 and 6.1.1.4'
Cu Cu 0.3201 1.2651 'International Tables Vol C Tables 4.2.6.8 and 6.1.1.4'
Mo Mo -1.6832 0.6857 'International Tables Vol C Tables 4.2.6.8 and 6.1.1.4'
N N 0.0061 0.0033 'International Tables Vol C Tables 4.2.6.8 and 6.1.1.4'
O O 0.0106 0.0060 'International Tables Vol C Tables 4.2.6.8 and 6.1.1.4'

loop_
_geom_angle_atom_site_label_1
_geom_angle_atom_site_label_2
_geom_angle_atom_site_label_3
_geom_angle
_geom_angle_site_symmetry_1
_geom_angle_site_symmetry_3
O1W Cu1 O1W 180.0 . 2_563
O1W Cu1 N1 88.56(11) . 2_563
O1W Cu1 N1 91.44(11) 2_563 2_563
O1W Cu1 N1 91.44(11) . .
O1W Cu1 N1 88.56(11) 2_563 .
N1 Cu1 N1 180.0 2_563 .
O1W Cu1 O10 91.17(11) . 2_563
O1W Cu1 O10 88.83(11) 2_563 2_563
N1 Cu1 O10 88.85(11) 2_563 2_563
N1 Cu1 O10 91.15(11) . 2_563
O1W Cu1 O10 88.83(11) . .
O1W Cu1 O10 91.17(11) 2_563 .
N1 Cu1 O10 91.15(11) 2_563 .
N1 Cu1 O10 88.85(11) . .
O10 Cu1 O10 179.999(1) 2_563 .
O2W Cu2 O2W 180.0 . 2_554
O2W Cu2 N4 91.22(10) . 2_554
O2W Cu2 N4 88.78(10) 2_554 2_554
O2W Cu2 N4 88.78(10) . .
O2W Cu2 N4 91.22(10) 2_554 .
N4 Cu2 N4 180.0 2_554 .
O7 Mo1 O4 105.82(11) . .
O7 Mo1 O3 102.35(10) . .
O4 Mo1 O3 98.04(9) . .
O7 Mo1 O2 100.76(10) . .
O4 Mo1 O2 96.02(9) . .
O3 Mo1 O2 148.42(8) . .
O7 Mo1 O1 98.28(10) . 2_553
O4 Mo1 O1 155.85(9) . 2_553
O3 Mo1 O1 78.00(8) . 2_553
O2 Mo1 O1 77.64(8) . 2_553
O7 Mo1 O1 172.94(9) . .
O4 Mo1 O1 81.11(9) . .
O3 Mo1 O1 77.63(8) . .
O2 Mo1 O1 76.81(8) . .
O1 Mo1 O1 74.76(8) 2_553 .
O7 Mo1 Mo4 89.49(8) . 2_553
O4 Mo1 Mo4 131.98(7) . 2_553
O3 Mo1 Mo4 123.22(6) . 2_553
O2 Mo1 Mo4 35.98(6) . 2_553
O1 Mo1 Mo4 45.24(5) 2_553 2_553
O1 Mo1 Mo4 84.72(5) . 2_553
O7 Mo1 Mo2 90.25(8) . 2_553
O4 Mo1 Mo2 134.27(7) . 2_553
O3 Mo1 Mo2 36.24(6) . 2_553
O2 Mo1 Mo2 123.17(6) . 2_553
O1 Mo1 Mo2 45.55(5) 2_553 2_553
O1 Mo1 Mo2 85.68(5) . 2_553
Mo4 Mo1 Mo2 89.543(10) 2_553 2_553
O8 Mo2 O9 105.42(12) . .
O8 Mo2 O5 101.94(11) . .
O9 Mo2 O5 98.58(10) . .
O8 Mo2 O3 97.58(10) . 2_553
O9 Mo2 O3 100.50(10) . 2_553
O5 Mo2 O3 147.88(9) . 2_553
O8 Mo2 O1 95.03(10) . .
O9 Mo2 O1 159.40(10) . .
O5 Mo2 O1 79.14(8) . .
O3 Mo2 O1 73.92(8) 2_553 .
O8 Mo2 O2 164.59(9) . .
O9 Mo2 O2 87.52(9) . .
O5 Mo2 O2 83.94(8) . .
O3 Mo2 O2 71.38(8) 2_553 .
O1 Mo2 O2 71.89(7) . .
O8 Mo2 Mo1 85.61(8) . 2_553
O9 Mo2 Mo1 135.65(8) . 2_553
O5 Mo2 Mo1 121.43(6) . 2_553
O3 Mo2 Mo1 35.16(6) 2_553 2_553
O1 Mo2 Mo1 42.29(5) . 2_553
O2 Mo2 Mo1 79.22(5) . 2_553
O11 Mo3 O10 104.84(14) . .
O11 Mo3 O5 105.55(11) . .
O10 Mo3 O5 97.15(11) . .
O11 Mo3 O6 105.15(11) . .
O10 Mo3 O6 96.25(11) . .
O5 Mo3 O6 141.91(9) . .
O11 Mo3 O4 91.96(12) . .
O10 Mo3 O4 163.19(11) . .
O5 Mo3 O4 78.61(9) . .
O6 Mo3 O4 78.35(9) . .
O12 Mo4 O13 104.67(11) . .
O12 Mo4 O6 97.77(10) . .
O13 Mo4 O6 101.82(10) . .
O12 Mo4 O2 101.78(10) . 2_553
O13 Mo4 O2 96.80(10) . 2_553
O6 Mo4 O2 148.54(9) . 2_553
O12 Mo4 O1 160.61(10) . .
O13 Mo4 O1 94.70(9) . .
O6 Mo4 O1 78.75(8) . .
O2 Mo4 O1 74.62(8) 2_553 .
O12 Mo4 O3 87.52(9) . .
O13 Mo4 O3 165.30(9) . .
O6 Mo4 O3 84.30(8) . .
O2 Mo4 O3 72.27(8) 2_553 .
O1 Mo4 O3 73.20(7) . .
O12 Mo4 Mo1 137.36(8) . 2_553
O13 Mo4 Mo1 85.05(8) . 2_553
O6 Mo4 Mo1 121.16(6) . 2_553
O2 Mo4 Mo1 35.60(6) 2_553 2_553
O1 Mo4 Mo1 42.42(5) . 2_553
O3 Mo4 Mo1 80.37(5) . 2_553
Mo1 O1 Mo4 92.34(7) 2_553 .
Mo1 O1 Mo2 92.16(7) 2_553 .
Mo4 O1 Mo2 162.54(10) . .
Mo1 O1 Mo1 105.24(8) 2_553 .
Mo4 O1 Mo1 96.90(7) . .
Mo2 O1 Mo1 98.17(7) . .
Mo1 O2 Mo4 108.42(9) . 2_553
Mo1 O2 Mo2 109.88(9) . .
Mo4 O2 Mo2 104.47(9) 2_553 .
Mo1 O3 Mo2 108.60(10) . 2_553
Mo1 O3 Mo4 109.17(9) . .
Mo2 O3 Mo4 104.73(9) 2_553 .
Mo1 O4 Mo3 120.91(11) . .
Mo2 O5 Mo3 119.06(10) . .
Mo4 O6 Mo3 119.38(11) . .
Mo3 O10 Cu1 170.72(14) . .
C5 N1 C1 118.2(3) . .
C5 N1 Cu1 121.9(2) . .
C1 N1 Cu1 119.8(3) . .
C6 N2 C7 123.5(4) . .
C6 N2 H2B 118.3 . .
C7 N2 H2B 118.3 . .
C9 N3 C8 122.3(3) . .
C9 N3 H3B 118.8 . .
C8 N3 H3B 118.8 . .
C12 N4 C11 118.0(3) . .
C12 N4 Cu2 124.7(2) . .
C11 N4 Cu2 117.0(2) . .
N1 C1 C2 121.5(4) . .
N1 C1 H1A 119.2 . .
C2 C1 H1A 119.2 . .
C3 C2 C1 120.0(4) . .
C3 C2 H2A 120.0 . .
C1 C2 H2A 120.0 . .
C2 C3 C4 118.9(4) . .
C2 C3 H3A 120.6 . .
C4 C3 H3A 120.6 . .
C3 C4 C5 118.7(4) . .
C3 C4 C6 118.4(4) . .
C5 C4 C6 122.8(4) . .
N1 C5 C4 122.6(4) . .
N1 C5 H5A 118.7 . .
C4 C5 H5A 118.7 . .
O14 C6 N2 123.9(4) . .
O14 C6 C4 119.0(4) . .
N2 C6 C4 117.0(3) . .
N2 C7 C8 111.4(3) . .
N2 C7 H7A 109.3 . .
C8 C7 H7A 109.3 . .
N2 C7 H7B 109.3 . .
C8 C7 H7B 109.3 . .
H7A C7 H7B 108.0 . .
N3 C8 C7 112.6(4) . .
N3 C8 H8A 109.1 . .
C7 C8 H8A 109.1 . .
N3 C8 H8B 109.1 . .
C7 C8 H8B 109.1 . .
H8A C8 H8B 107.8 . .
O15 C9 N3 122.5(3) . .
O15 C9 C10 119.8(3) . .
N3 C9 C10 117.6(3) . .
C11 C10 C14 117.9(3) . .
C11 C10 C9 122.5(3) . .
C14 C10 C9 119.6(3) . .
N4 C11 C10 123.3(3) . .
N4 C11 H11A 118.4 . .
C10 C11 H11A 118.4 . .
N4 C12 C13 122.6(3) . .
N4 C12 H12A 118.7 . .
C13 C12 H12A 118.7 . .
C12 C13 C14 119.0(3) . .
C12 C13 H13A 120.5 . .
C14 C13 H13A 120.5 . .
C13 C14 C10 119.3(3) . .
C13 C14 H14A 120.3 . .
C10 C14 H14A 120.3 . .
Cu1 O1W H1WA 114.0 . .
Cu1 O1W H1WB 109.9 . .
H1WA O1W H1WB 93.3 . .
Cu2 O2W H2WA 114.5 . .
Cu2 O2W H2WB 120.9 . .
H2WA O2W H2WB 108.6 . .

loop_
_geom_bond_atom_site_label_1
_geom_bond_atom_site_label_2
_geom_bond_distance
_geom_bond_site_symmetry_2
Cu1 O1W 2.013(3) .
Cu1 O1W 2.013(3) 2_563
Cu1 N1 2.017(3) 2_563
Cu1 N1 2.017(3) .
Cu1 O10 2.364(3) 2_563
Cu1 O10 2.364(3) .
Cu2 O2W 1.928(2) .
Cu2 O2W 1.928(2) 2_554
Cu2 N4 2.016(3) 2_554
Cu2 N4 2.016(3) .
Mo1 O7 1.686(2) .
Mo1 O4 1.745(2) .
Mo1 O3 1.946(2) .
Mo1 O2 1.960(2) .
Mo1 O1 2.157(2) 2_553
Mo1 O1 2.392(2) .
Mo1 Mo4 3.1943(4) 2_553
Mo1 Mo2 3.2030(4) 2_553
Mo2 O8 1.697(2) .
Mo2 O9 1.706(2) .
Mo2 O5 1.907(2) .
Mo2 O3 1.998(2) 2_553
Mo2 O1 2.2882(19) .
Mo2 O2 2.352(2) .
Mo2 Mo1 3.2030(4) 2_553
Mo3 O11 1.684(3) .
Mo3 O10 1.718(3) .
Mo3 O5 1.912(2) .
Mo3 O6 1.922(2) .
Mo3 O4 2.242(2) .
Mo4 O12 1.698(2) .
Mo4 O13 1.704(2) .
Mo4 O6 1.916(2) .
Mo4 O2 1.978(2) 2_553
Mo4 O1 2.2701(19) .
Mo4 O3 2.327(2) .
Mo4 Mo1 3.1943(4) 2_553
O1 Mo1 2.157(2) 2_553
O2 Mo4 1.978(2) 2_553
O3 Mo2 1.998(2) 2_553
O14 C6 1.237(5) .
O15 C9 1.229(4) .
N1 C5 1.333(5) .
N1 C1 1.345(5) .
N2 C6 1.330(6) .
N2 C7 1.454(5) .
N2 H2B 0.8600 .
N3 C9 1.320(4) .
N3 C8 1.461(4) .
N3 H3B 0.8600 .
N4 C12 1.340(4) .
N4 C11 1.341(4) .
C1 C2 1.379(6) .
C1 H1A 0.9300 .
C2 C3 1.361(7) .
C2 H2A 0.9300 .
C3 C4 1.376(6) .
C3 H3A 0.9300 .
C4 C5 1.383(5) .
C4 C6 1.503(6) .
C5 H5A 0.9300 .
C7 C8 1.508(6) .
C7 H7A 0.9700 .
C7 H7B 0.9700 .
C8 H8A 0.9700 .
C8 H8B 0.9700 .
C9 C10 1.502(4) .
C10 C11 1.377(4) .
C10 C14 1.390(5) .
C11 H11A 0.9300 .
C12 C13 1.374(5) .
C12 H12A 0.9300 .
C13 C14 1.379(5) .
C13 H13A 0.9300 .
C14 H14A 0.9300 .
O1W H1WA 0.8500 .
O1W H1WB 0.8501 .
O2W H2WA 0.8501 .
O2W H2WB 0.8500 .

loop_
_geom_torsion_atom_site_label_1
_geom_torsion_atom_site_label_2
_geom_torsion_atom_site_label_3
_geom_torsion_atom_site_label_4
_geom_torsion
_geom_torsion_site_symmetry_1
_geom_torsion_site_symmetry_4
O12 Mo4 O1 Mo1 100.1(3) . 2_553
O13 Mo4 O1 Mo1 -77.38(10) . 2_553
O6 Mo4 O1 Mo1 -178.52(9) . 2_553
O2 Mo4 O1 Mo1 18.39(8) 2_553 2_553
O3 Mo4 O1 Mo1 94.10(8) . 2_553
O12 Mo4 O1 Mo2 -155.1(3) . .
O13 Mo4 O1 Mo2 27.4(3) . .
O6 Mo4 O1 Mo2 -73.7(3) . .
O2 Mo4 O1 Mo2 123.2(3) 2_553 .
O3 Mo4 O1 Mo2 -161.1(3) . .
Mo1 Mo4 O1 Mo2 104.8(3) 2_553 .
O12 Mo4 O1 Mo1 -5.6(3) . .
O13 Mo4 O1 Mo1 176.96(9) . .
O6 Mo4 O1 Mo1 75.82(9) . .
O2 Mo4 O1 Mo1 -87.27(8) 2_553 .
O3 Mo4 O1 Mo1 -11.56(6) . .
Mo1 Mo4 O1 Mo1 -105.66(9) 2_553 .
O8 Mo2 O1 Mo1 77.81(10) . 2_553
O9 Mo2 O1 Mo1 -95.5(3) . 2_553
O5 Mo2 O1 Mo1 179.03(9) . 2_553
O3 Mo2 O1 Mo1 -18.64(8) 2_553 2_553
O2 Mo2 O1 Mo1 -93.86(8) . 2_553
O8 Mo2 O1 Mo4 -27.0(3) . .
O9 Mo2 O1 Mo4 159.7(3) . .
O5 Mo2 O1 Mo4 74.2(3) . .
O3 Mo2 O1 Mo4 -123.5(3) 2_553 .
O2 Mo2 O1 Mo4 161.3(3) . .
Mo1 Mo2 O1 Mo4 -104.8(3) 2_553 .
O8 Mo2 O1 Mo1 -176.46(10) . .
O9 Mo2 O1 Mo1 10.3(3) . .
O5 Mo2 O1 Mo1 -75.24(9) . .
O3 Mo2 O1 Mo1 87.09(8) 2_553 .
O2 Mo2 O1 Mo1 11.88(6) . .
Mo1 Mo2 O1 Mo1 105.73(9) 2_553 .
O7 Mo1 O1 Mo1 9.9(8) . 2_553
O4 Mo1 O1 Mo1 178.93(10) . 2_553
O3 Mo1 O1 Mo1 -80.74(9) . 2_553
O2 Mo1 O1 Mo1 80.56(9) . 2_553
O1 Mo1 O1 Mo1 0.0 2_553 2_553
Mo4 Mo1 O1 Mo1 44.95(6) 2_553 2_553
Mo2 Mo1 O1 Mo1 -44.99(6) 2_553 2_553
O7 Mo1 O1 Mo4 104.2(7) . .
O4 Mo1 O1 Mo4 -86.74(9) . .
O3 Mo1 O1 Mo4 13.59(8) . .
O2 Mo1 O1 Mo4 174.89(9) . .
O1 Mo1 O1 Mo4 94.33(9) 2_553 .
Mo4 Mo1 O1 Mo4 139.28(6) 2_553 .
Mo2 Mo1 O1 Mo4 49.34(5) 2_553 .
O7 Mo1 O1 Mo2 -84.6(7) . .
O4 Mo1 O1 Mo2 84.42(9) . .
O3 Mo1 O1 Mo2 -175.25(9) . .
O2 Mo1 O1 Mo2 -13.95(7) . .
O1 Mo1 O1 Mo2 -94.51(9) 2_553 .
Mo4 Mo1 O1 Mo2 -49.56(5) 2_553 .
Mo2 Mo1 O1 Mo2 -139.50(6) 2_553 .
O7 Mo1 O2 Mo4 73.90(12) . 2_553
O4 Mo1 O2 Mo4 -178.70(10) . 2_553
O3 Mo1 O2 Mo4 -62.58(19) . 2_553
O1 Mo1 O2 Mo4 -22.32(9) 2_553 2_553
O1 Mo1 O2 Mo4 -99.32(10) . 2_553
Mo2 Mo1 O2 Mo4 -23.54(12) 2_553 2_553
O7 Mo1 O2 Mo2 -172.49(10) . .
O4 Mo1 O2 Mo2 -65.09(10) . .
O3 Mo1 O2 Mo2 51.02(19) . .
O1 Mo1 O2 Mo2 91.29(9) 2_553 .
O1 Mo1 O2 Mo2 14.29(8) . .
Mo4 Mo1 O2 Mo2 113.61(13) 2_553 .
Mo2 Mo1 O2 Mo2 90.06(8) 2_553 .
O8 Mo2 O2 Mo1 -48.3(4) . .
O9 Mo2 O2 Mo1 164.11(11) . .
O5 Mo2 O2 Mo1 65.20(10) . .
O3 Mo2 O2 Mo1 -93.94(10) 2_553 .
O1 Mo2 O2 Mo1 -15.33(8) . .
Mo1 Mo2 O2 Mo1 -58.43(7) 2_553 .
O8 Mo2 O2 Mo4 67.9(4) . 2_553
O9 Mo2 O2 Mo4 -79.77(10) . 2_553
O5 Mo2 O2 Mo4 -178.67(10) . 2_553
O3 Mo2 O2 Mo4 22.18(8) 2_553 2_553
O1 Mo2 O2 Mo4 100.80(9) . 2_553
Mo1 Mo2 O2 Mo4 57.69(6) 2_553 2_553
O7 Mo1 O3 Mo2 -73.06(12) . 2_553
O4 Mo1 O3 Mo2 178.71(10) . 2_553
O2 Mo1 O3 Mo2 63.11(19) . 2_553
O1 Mo1 O3 Mo2 22.91(9) 2_553 2_553
O1 Mo1 O3 Mo2 99.71(10) . 2_553
Mo4 Mo1 O3 Mo2 24.55(12) 2_553 2_553
O7 Mo1 O3 Mo4 173.30(10) . .
O4 Mo1 O3 Mo4 65.07(11) . .
O2 Mo1 O3 Mo4 -50.53(19) . .
O1 Mo1 O3 Mo4 -90.73(9) 2_553 .
O1 Mo1 O3 Mo4 -13.94(8) . .
Mo4 Mo1 O3 Mo4 -89.09(8) 2_553 .
Mo2 Mo1 O3 Mo4 -113.64(13) 2_553 .
O12 Mo4 O3 Mo1 -163.00(11) . .
O13 Mo4 O3 Mo1 50.6(4) . .
O6 Mo4 O3 Mo1 -64.94(10) . .
O2 Mo4 O3 Mo1 93.80(10) 2_553 .
O1 Mo4 O3 Mo1 15.01(8) . .
Mo1 Mo4 O3 Mo1 58.05(8) 2_553 .
O12 Mo4 O3 Mo2 80.86(10) . 2_553
O13 Mo4 O3 Mo2 -65.6(4) . 2_553
O6 Mo4 O3 Mo2 178.92(10) . 2_553
O2 Mo4 O3 Mo2 -22.35(8) 2_553 2_553
O1 Mo4 O3 Mo2 -101.14(9) . 2_553
Mo1 Mo4 O3 Mo2 -58.10(7) 2_553 2_553
O7 Mo1 O4 Mo3 179.39(11) . .
O3 Mo1 O4 Mo3 -75.26(13) . .
O2 Mo1 O4 Mo3 76.39(12) . .
O1 Mo1 O4 Mo3 3.3(3) 2_553 .
O1 Mo1 O4 Mo3 0.79(11) . .
Mo4 Mo1 O4 Mo3 75.36(14) 2_553 .
Mo2 Mo1 O4 Mo3 -74.20(14) 2_553 .
O11 Mo3 O4 Mo1 178.65(15) . .
O10 Mo3 O4 Mo1 0.9(4) . .
O5 Mo3 O4 Mo1 -75.88(13) . .
O6 Mo3 O4 Mo1 73.58(13) . .
O8 Mo2 O5 Mo3 72.68(14) . .
O9 Mo2 O5 Mo3 -179.45(13) . .
O3 Mo2 O5 Mo3 -53.5(2) 2_553 .
O1 Mo2 O5 Mo3 -20.23(12) . .
O2 Mo2 O5 Mo3 -92.89(12) . .
Mo1 Mo2 O5 Mo3 -19.46(15) 2_553 .
O11 Mo3 O5 Mo2 178.76(14) . .
O10 Mo3 O5 Mo2 -73.62(15) . .
O6 Mo3 O5 Mo2 36.1(2) . .
O4 Mo3 O5 Mo2 89.90(12) . .
O12 Mo4 O6 Mo3 -179.66(13) . .
O13 Mo4 O6 Mo3 -72.83(14) . .
O2 Mo4 O6 Mo3 52.2(2) 2_553 .
O1 Mo4 O6 Mo3 19.68(12) . .
O3 Mo4 O6 Mo3 93.64(12) . .
Mo1 Mo4 O6 Mo3 18.52(15) 2_553 .
O11 Mo3 O6 Mo4 -178.34(14) . .
O10 Mo3 O6 Mo4 74.41(15) . .
O5 Mo3 O6 Mo4 -35.6(2) . .
O4 Mo3 O6 Mo4 -89.47(13) . .
O11 Mo3 O10 Cu1 -133.2(10) . .
O5 Mo3 O10 Cu1 118.5(10) . .
O6 Mo3 O10 Cu1 -25.7(10) . .
O4 Mo3 O10 Cu1 44.4(12) . .
O1W Cu1 O10 Mo3 -45.9(10) . .
O1W Cu1 O10 Mo3 134.1(10) 2_563 .
N1 Cu1 O10 Mo3 -134.5(10) 2_563 .
N1 Cu1 O10 Mo3 45.5(10) . .
O10 Cu1 O10 Mo3 -113(17) 2_563 .
O1W Cu1 N1 C5 115.3(3) . .
O1W Cu1 N1 C5 -64.7(3) 2_563 .
N1 Cu1 N1 C5 87(7) 2_563 .
O10 Cu1 N1 C5 -153.5(3) 2_563 .
O10 Cu1 N1 C5 26.5(3) . .
O1W Cu1 N1 C1 -62.3(3) . .
O1W Cu1 N1 C1 117.7(3) 2_563 .
N1 Cu1 N1 C1 -90(7) 2_563 .
O10 Cu1 N1 C1 28.9(3) 2_563 .
O10 Cu1 N1 C1 -151.1(3) . .
O2W Cu2 N4 C12 117.6(3) . .
O2W Cu2 N4 C12 -62.4(3) 2_554 .
N4 Cu2 N4 C12 -19(2) 2_554 .
O2W Cu2 N4 C11 -55.7(2) . .
O2W Cu2 N4 C11 124.3(2) 2_554 .
N4 Cu2 N4 C11 167(2) 2_554 .
C5 N1 C1 C2 -1.0(5) . .
Cu1 N1 C1 C2 176.7(3) . .
N1 C1 C2 C3 0.0(6) . .
C1 C2 C3 C4 0.0(7) . .
C2 C3 C4 C5 1.0(6) . .
C2 C3 C4 C6 -179.8(4) . .
C1 N1 C5 C4 2.1(5) . .
Cu1 N1 C5 C4 -175.6(2) . .
C3 C4 C5 N1 -2.1(5) . .
C6 C4 C5 N1 178.7(3) . .
C7 N2 C6 O14 0.9(6) . .
C7 N2 C6 C4 -176.3(3) . .
C3 C4 C6 O14 -34.7(5) . .
C5 C4 C6 O14 144.4(4) . .
C3 C4 C6 N2 142.7(4) . .
C5 C4 C6 N2 -38.2(5) . .
C6 N2 C7 C8 132.0(4) . .
C9 N3 C8 C7 -88.7(5) . .
N2 C7 C8 N3 -63.4(4) . .
C8 N3 C9 O15 3.8(6) . .
C8 N3 C9 C10 -174.6(3) . .
O15 C9 C10 C11 -172.6(3) . .
N3 C9 C10 C11 5.8(5) . .
O15 C9 C10 C14 4.2(5) . .
N3 C9 C10 C14 -177.4(3) . .
C12 N4 C11 C10 -0.9(5) . .
Cu2 N4 C11 C10 172.9(2) . .
C14 C10 C11 N4 0.1(5) . .
C9 C10 C11 N4 176.9(3) . .
C11 N4 C12 C13 1.3(5) . .
Cu2 N4 C12 C13 -171.9(3) . .
N4 C12 C13 C14 -0.9(6) . .
C12 C13 C14 C10 0.1(5) . .
C11 C10 C14 C13 0.4(5) . .
C9 C10 C14 C13 -176.5(3) . .
